data_7102114
loop_
_publ_author_name
'Wang, Jian'
'Onions, Stuart'
'Pilkington, Melanie'
'Stoeckli-Evans, Helen'
'Halfpenny, Joan C'
'Wallis, John D'

_publ_section_title
;
 Metal catalyzed rearrangement of a 2,2'-bipyridine Schiff-base ligand
 to a quaterpyridine-type complex.
;
_journal_issue 35
_journal_name_full 'Chemical communications (Cambridge, England)'
_journal_page_first 3628
_journal_page_last 3630
_journal_paper_doi 10.1039/b705555b
_journal_year 2007
_chemical_formula_moiety 'C24 H19 Co N7 O, 2(Cl O4)'
_chemical_formula_sum 'C24 H19 Cl2 Co N7 O9'
_chemical_formula_weight 679.29
_chemical_name_systematic
;
?
;
_space_group_IT_number 9
_symmetry_cell_setting monoclinic
_symmetry_space_group_name_Hall 'C -2yc'
_symmetry_space_group_name_H-M 'C 1 c 1'
_atom_sites_solution_hydrogens geom
_atom_sites_solution_primary direct
_atom_sites_solution_secondary difmap
_audit_creation_method SHELXL-97
_cell_angle_alpha 90.00
_cell_angle_beta 103.464(17)
_cell_angle_gamma 90.00
_cell_formula_units_Z 4
_cell_length_a 14.311(2)
_cell_length_b 13.4071(16)
_cell_length_c 14.598(2)
_cell_measurement_reflns_used 3908
_cell_measurement_temperature 173(2)
_cell_measurement_theta_max 25.70
_cell_measurement_theta_min 2.05
_cell_volume 2723.9(7)
_computing_cell_refinement 'CELL (Stoe IPDS Software, 2000)'
_computing_data_collection 'EXPOSE (Stoe IPDS Software, 2000)'
_computing_data_reduction 'INTEGRATE (Stoe IPDS Software, 2000)'
_computing_molecular_graphics 'PLATON (Spek, 2003)'
_computing_publication_material SHELXL-97
_computing_structure_refinement 'SHELXL-97 (Sheldrick, 1997)'
_computing_structure_solution 'SHELXS-97 (Sheldrick, 1990)'
_diffrn_ambient_temperature 173(2)
_diffrn_detector_area_resol_mean 0.81\%A
_diffrn_measured_fraction_theta_full 0.980
_diffrn_measured_fraction_theta_max 0.966
_diffrn_measurement_device_type 'STOE IPDS'
_diffrn_measurement_method 'phi rotation'
_diffrn_radiation_monochromator graphite
_diffrn_radiation_source 'fine-focus sealed tube'
_diffrn_radiation_type MoK\a
_diffrn_radiation_wavelength 0.71073
_diffrn_reflns_av_R_equivalents 0.0804
_diffrn_reflns_av_sigmaI/netI 0.1666
_diffrn_reflns_limit_h_max 17
_diffrn_reflns_limit_h_min -17
_diffrn_reflns_limit_k_max 16
_diffrn_reflns_limit_k_min -15
_diffrn_reflns_limit_l_max 16
_diffrn_reflns_limit_l_min -17
_diffrn_reflns_number 8587
_diffrn_reflns_theta_full 25.00
_diffrn_reflns_theta_max 26.03
_diffrn_reflns_theta_min 2.11
_diffrn_standards_decay_% 0
_diffrn_standards_interval_time 0
_diffrn_standards_number 0
_exptl_absorpt_coefficient_mu 0.893
_exptl_absorpt_correction_T_max 0.887
_exptl_absorpt_correction_T_min 0.619
_exptl_absorpt_correction_type refdelf
_exptl_absorpt_process_details 'DIFrefABS in PLATON (Spek, 2003)'
_exptl_crystal_colour brown
_exptl_crystal_density_diffrn 1.656
_exptl_crystal_density_meas ?
_exptl_crystal_density_method 'not measured'
_exptl_crystal_description rod
_exptl_crystal_F_000 1380
_exptl_crystal_size_max 0.27
_exptl_crystal_size_mid 0.15
_exptl_crystal_size_min 0.12
_refine_diff_density_max 0.681
_refine_diff_density_min -0.571
_refine_diff_density_rms 0.089
_refine_ls_abs_structure_details 'Flack H D (1983), Acta Cryst. A39, 876-881'
_refine_ls_abs_structure_Flack 0.08(3)
_refine_ls_extinction_method none
_refine_ls_goodness_of_fit_ref 0.851
_refine_ls_hydrogen_treatment mixed
_refine_ls_matrix_type full
_refine_ls_number_parameters 377
_refine_ls_number_reflns 4930
_refine_ls_number_restraints 4
_refine_ls_restrained_S_all 0.850
_refine_ls_R_factor_all 0.1222
_refine_ls_R_factor_gt 0.0552
_refine_ls_shift/su_max <0.001
_refine_ls_shift/su_mean <0.001
_refine_ls_structure_factor_coef Fsqd
_refine_ls_weighting_details 'calc w=1/[\s^2^(Fo^2^)+(0.0610P)^2^] where P=(Fo^2^+2Fc^2^)/3'
_refine_ls_weighting_scheme calc
_refine_ls_wR_factor_gt 0.1157
_refine_ls_wR_factor_ref 0.1351
_reflns_number_gt 2656
_reflns_number_total 4930
_reflns_threshold_expression I>2sigma(I)
_cod_data_source_file b705555b.txt
_cod_data_source_block Coquaterpy
_cod_depositor_comments
;
The following automatic conversions were performed:

'_exptl_crystal_density_meas' value 'none' was changed to '?' - the
value is perceived as not measured.

Automatic conversion script
Id: cif_fix_values 3008 2015-01-20 13:52:24Z robertas 
;
_cod_original_sg_symbol_H-M 'C c'
_cod_database_code 7102114

loop_
_symmetry_equiv_pos_site_id
_symmetry_equiv_pos_as_xyz
1 x,y,z
2 x,-y,1/2+z
3 1/2+x,1/2+y,z
4 1/2+x,1/2-y,1/2+z

loop_
_atom_site_aniso_label
_atom_site_aniso_U_11
_atom_site_aniso_U_22
_atom_site_aniso_U_33
_atom_site_aniso_U_23
_atom_site_aniso_U_13
_atom_site_aniso_U_12
Co1 0.0319(5) 0.0302(6) 0.0287(7) 0.0001(6) 0.0038(4) -0.0004(6)
O1W 0.033(3) 0.045(4) 0.041(4) 0.007(3) 0.015(3) -0.001(3)
N1 0.041(4) 0.033(5) 0.036(5) -0.011(4) 0.002(3) -0.002(3)
N2 0.035(4) 0.036(5) 0.039(5) 0.007(4) 0.006(3) 0.006(3)
N3 0.023(3) 0.026(4) 0.034(5) -0.002(3) 0.011(3) 0.001(3)
N4 0.035(4) 0.026(4) 0.026(4) -0.002(3) 0.008(3) -0.001(3)
N5 0.045(5) 0.037(4) 0.030(5) -0.001(3) 0.014(4) 0.000(3)
N6 0.053(5) 0.033(4) 0.047(6) 0.006(4) -0.001(4) -0.005(3)
N7 0.037(4) 0.041(5) 0.039(5) -0.013(4) 0.004(3) 0.005(4)
C1 0.048(5) 0.033(5) 0.044(7) -0.005(5) -0.007(5) -0.002(4)
C2 0.061(6) 0.032(5) 0.044(7) -0.022(5) 0.010(5) -0.012(5)
C3 0.062(6) 0.036(5) 0.024(6) -0.014(5) 0.000(5) -0.008(4)
C4 0.038(5) 0.059(7) 0.043(7) -0.001(6) 0.015(4) 0.007(4)
C5 0.035(5) 0.039(6) 0.034(6) -0.006(5) 0.005(4) 0.004(4)
C6 0.024(4) 0.052(6) 0.024(6) 0.011(4) 0.008(4) 0.005(4)
C7 0.040(5) 0.055(6) 0.018(5) -0.001(4) -0.001(4) 0.007(4)
C8 0.043(5) 0.052(7) 0.032(6) 0.015(5) 0.013(4) 0.009(4)
C9 0.039(5) 0.029(6) 0.038(6) 0.002(4) 0.012(4) 0.005(4)
C10 0.029(4) 0.031(5) 0.039(6) -0.006(4) 0.004(4) -0.004(4)
C11 0.026(4) 0.030(5) 0.041(7) -0.005(4) 0.007(4) 0.000(4)
C12 0.046(5) 0.027(5) 0.048(7) -0.002(4) 0.019(5) -0.002(4)
C13 0.050(5) 0.029(5) 0.052(6) -0.002(4) -0.008(4) 0.003(4)
C14 0.052(6) 0.048(6) 0.037(6) -0.013(5) 0.002(4) -0.010(4)
C15 0.061(6) 0.043(6) 0.046(7) -0.006(5) 0.010(5) -0.002(5)
C16 0.029(5) 0.036(5) 0.040(7) -0.007(5) 0.010(4) 0.005(4)
C17 0.014(4) 0.039(5) 0.031(6) -0.011(4) 0.008(4) 0.001(3)
C18 0.032(5) 0.039(5) 0.039(6) -0.003(5) 0.004(4) -0.001(4)
C19 0.035(5) 0.063(8) 0.022(5) -0.005(4) -0.007(4) 0.001(4)
C20 0.034(5) 0.058(7) 0.052(8) 0.010(6) 0.014(4) 0.007(4)
C21 0.045(5) 0.055(7) 0.042(7) 0.019(5) 0.003(5) 0.009(5)
C22 0.037(5) 0.050(6) 0.036(7) -0.008(5) -0.004(4) -0.004(4)
C23 0.057(6) 0.047(5) 0.028(6) 0.005(5) 0.007(5) 0.007(5)
C24 0.049(5) 0.081(7) 0.054(7) -0.001(6) 0.019(5) 0.015(5)
Cl1 0.0488(13) 0.0319(12) 0.0534(17) -0.0004(11) 0.0108(11) -0.0079(10)
O11 0.051(4) 0.045(4) 0.130(7) -0.011(4) 0.054(4) -0.019(3)
O12 0.120(7) 0.083(6) 0.171(12) 0.083(7) -0.031(7) -0.040(5)
O13 0.136(7) 0.114(7) 0.046(6) -0.031(5) 0.031(5) -0.020(6)
O14 0.060(5) 0.160(8) 0.141(8) -0.086(7) 0.070(5) -0.060(5)
Cl2 0.0479(13) 0.0461(14) 0.0343(15) 0.0041(11) 0.0066(11) 0.0130(10)
O21 0.130(5) 0.171(6) 0.116(5) -0.060(4) 0.019(4) 0.003(4)
O22 0.130(5) 0.171(6) 0.116(5) -0.060(4) 0.019(4) 0.003(4)
O23 0.130(5) 0.171(6) 0.116(5) -0.060(4) 0.019(4) 0.003(4)
O24 0.130(5) 0.171(6) 0.116(5) -0.060(4) 0.019(4) 0.003(4)

loop_
_atom_site_label
_atom_site_type_symbol
_atom_site_thermal_displace_type
_atom_site_fract_x
_atom_site_fract_y
_atom_site_fract_z
_atom_site_occupancy
_atom_site_U_iso_or_equiv
_atom_site_calc_flag
_atom_site_refinement_flags
Co1 Co Uani -0.00561(7) 0.36454(7) 0.25253(8) 1.000 0.0308(3) . .
O1W O Uani -0.1399(4) 0.3541(5) 0.2933(4) 1.000 0.039(2) . .
N1 N Uani -0.0687(5) 0.2803(5) 0.1278(5) 1.000 0.038(3) . .
N2 N Uani -0.0586(5) 0.4756(5) 0.1511(6) 1.000 0.037(3) . .
N3 N Uani 0.0270(4) 0.5020(5) 0.3227(5) 1.000 0.027(2) . .
N4 N Uani 0.0599(5) 0.3230(5) 0.3961(5) 1.000 0.029(2) . .
N5 N Uani 0.1278(5) 0.3586(5) 0.2181(5) 1.000 0.037(3) . .
N6 N Uani 0.0137(5) 0.7680(5) 0.2755(5) 1.000 0.046(3) . .
N7 N Uani 0.0974(5) 0.5802(6) 0.4680(6) 1.000 0.040(3) . .
C1 C Uani -0.0715(6) 0.1837(7) 0.1199(7) 1.000 0.045(3) . .
C2 C Uani -0.1132(6) 0.1353(8) 0.0389(7) 1.000 0.046(3) . .
C3 C Uani -0.1554(6) 0.1897(7) -0.0373(7) 1.000 0.042(3) . .
C4 C Uani -0.1582(6) 0.2908(8) -0.0351(7) 1.000 0.046(4) . .
C5 C Uani -0.1121(6) 0.3384(6) 0.0504(7) 1.000 0.037(3) . .
C6 C Uani -0.1051(5) 0.4472(7) 0.0651(6) 1.000 0.033(3) . .
C7 C Uani -0.1447(6) 0.5149(7) -0.0040(6) 1.000 0.039(3) . .
C8 C Uani -0.1314(6) 0.6156(8) 0.0200(7) 1.000 0.042(3) . .
C9 C Uani -0.0814(6) 0.6451(7) 0.1040(7) 1.000 0.035(3) . .
C10 C Uani -0.0457(5) 0.5734(6) 0.1744(6) 1.000 0.034(3) . .
C11 C Uani 0.0053(6) 0.5887(6) 0.2748(6) 1.000 0.033(3) . .
C12 C Uani 0.0344(6) 0.6795(6) 0.3258(7) 1.000 0.039(3) . .
C13 C Uani 0.0412(6) 0.8474(6) 0.3269(7) 1.000 0.047(3) . .
C14 C Uani 0.0888(6) 0.8484(7) 0.4208(7) 1.000 0.047(3) . .
C15 C Uani 0.1075(6) 0.7595(7) 0.4692(7) 1.000 0.050(4) . .
C16 C Uani 0.0802(6) 0.6701(7) 0.4185(7) 1.000 0.035(3) . .
C17 C Uani 0.0714(5) 0.5008(6) 0.4133(6) 1.000 0.028(3) . .
C18 C Uani 0.0895(6) 0.3999(7) 0.4556(7) 1.000 0.037(3) . .
C19 C Uani 0.1331(5) 0.3844(8) 0.5498(6) 1.000 0.042(4) . .
C20 C Uani 0.1449(6) 0.2888(8) 0.5848(8) 1.000 0.047(4) . .
C21 C Uani 0.1138(6) 0.2095(8) 0.5213(8) 1.000 0.049(4) . .
C22 C Uani 0.0749(6) 0.2291(7) 0.4296(7) 1.000 0.043(3) . .
C23 C Uani 0.2004(7) 0.3642(7) 0.1972(6) 1.000 0.045(3) . .
C24 C Uani 0.2903(6) 0.3742(8) 0.1721(7) 1.000 0.060(4) . .
Cl1 Cl Uani 0.32100(16) 0.59744(16) 0.36211(17) 1.000 0.0449(8) . .
O11 O Uani 0.2543(4) 0.5171(5) 0.3572(6) 1.000 0.070(3) . .
O12 O Uani 0.2742(7) 0.6769(7) 0.3130(8) 1.000 0.135(5) . .
O13 O Uani 0.3514(6) 0.6306(7) 0.4574(5) 1.000 0.097(4) . .
O14 O Uani 0.3990(5) 0.5711(7) 0.3273(7) 1.000 0.113(4) . .
Cl2 Cl Uani 0.19189(15) 0.05962(17) 0.22009(16) 1.000 0.0433(8) . .
O21 O Uani 0.1486(8) 0.1043(10) 0.1367(9) 1.000 0.141(3) . .
O22 O Uani 0.2828(8) 0.0914(8) 0.2634(8) 1.000 0.141(3) . .
O23 O Uani 0.1377(7) 0.0685(8) 0.2861(8) 1.000 0.141(3) . .
O24 O Uani 0.2038(8) -0.0362(9) 0.1886(8) 1.000 0.141(3) . .
H1WA H Uiso -0.179(5) 0.310(5) 0.304(7) 1.000 0.0580 . .
H1A H Uiso -0.04300 0.14490 0.17360 1.000 0.0540 calc R
H1WB H Uiso -0.182(5) 0.399(5) 0.273(6) 1.000 0.0580 . .
H2A H Uiso -0.11270 0.06450 0.03600 1.000 0.0550 calc R
H3A H Uiso -0.18390 0.15620 -0.09430 1.000 0.0510 calc R
H4A H Uiso -0.18970 0.32830 -0.08870 1.000 0.0550 calc R
H7A H Uiso -0.17930 0.49420 -0.06470 1.000 0.0470 calc R
H8A H Uiso -0.15880 0.66460 -0.02530 1.000 0.0500 calc R
H9A H Uiso -0.06980 0.71400 0.11680 1.000 0.0420 calc R
H13A H Uiso 0.02710 0.91020 0.29680 1.000 0.0560 calc R
H14A H Uiso 0.10850 0.90980 0.45180 1.000 0.0570 calc R
H15A H Uiso 0.13780 0.75830 0.53440 1.000 0.0600 calc R
H19A H Uiso 0.15480 0.43960 0.58990 1.000 0.0500 calc R
H20A H Uiso 0.17290 0.27660 0.64950 1.000 0.0570 calc R
H21A H Uiso 0.12030 0.14250 0.54310 1.000 0.0580 calc R
H22A H Uiso 0.05750 0.17490 0.38710 1.000 0.0520 calc R
H24A H Uiso 0.27980 0.37590 0.10330 1.000 0.0900 calc R
H24B H Uiso 0.33150 0.31730 0.19690 1.000 0.0900 calc R
H24C H Uiso 0.32160 0.43610 0.19870 1.000 0.0900 calc R

loop_
_atom_type_symbol
_atom_type_description
_atom_type_scat_dispersion_real
_atom_type_scat_dispersion_imag
_atom_type_scat_source
C C 0.0033 0.0016 'International Tables Vol C Tables 4.2.6.8 and 6.1.1.4'
H H 0.0000 0.0000 'International Tables Vol C Tables 4.2.6.8 and 6.1.1.4'
Cl Cl 0.1484 0.1585 'International Tables Vol C Tables 4.2.6.8 and 6.1.1.4'
Co Co 0.3494 0.9721 'International Tables Vol C Tables 4.2.6.8 and 6.1.1.4'
N N 0.0061 0.0033 'International Tables Vol C Tables 4.2.6.8 and 6.1.1.4'
O O 0.0106 0.0060 'International Tables Vol C Tables 4.2.6.8 and 6.1.1.4'

loop_
_geom_angle_atom_site_label_1
_geom_angle_atom_site_label_2
_geom_angle_atom_site_label_3
_geom_angle
_geom_angle_publ_flag
O1W Co1 N1 88.5(3) yes
O1W Co1 N2 92.4(3) yes
O1W Co1 N3 91.9(2) yes
O1W Co1 N4 85.9(3) yes
O1W Co1 N5 173.7(3) yes
N1 Co1 N2 76.5(3) yes
N1 Co1 N3 150.6(3) yes
N1 Co1 N4 133.4(3) yes
N1 Co1 N5 90.2(3) yes
N2 Co1 N3 74.2(3) yes
N2 Co1 N4 150.0(3) yes
N2 Co1 N5 93.3(3) yes
N3 Co1 N4 75.9(3) yes
N3 Co1 N5 92.2(3) yes
N4 Co1 N5 90.5(3) yes
O12 Cl1 O13 105.6(6) yes
O12 Cl1 O14 110.3(6) yes
O13 Cl1 O14 110.5(6) yes
O11 Cl1 O12 108.7(5) yes
O11 Cl1 O13 109.4(5) yes
O11 Cl1 O14 112.2(5) yes
O21 Cl2 O22 117.2(7) yes
O21 Cl2 O23 111.9(7) yes
O21 Cl2 O24 100.1(7) yes
O23 Cl2 O24 116.4(7) yes
O22 Cl2 O23 106.2(7) yes
O22 Cl2 O24 105.3(7) yes
Co1 O1W H1WB 118(5) no
H1WA O1W H1WB 96(7) no
Co1 O1W H1WA 140(5) no
C1 N1 C5 119.1(8) yes
Co1 N1 C5 114.3(5) yes
Co1 N1 C1 126.6(6) yes
Co1 N2 C6 118.6(6) yes
C6 N2 C10 121.4(8) yes
Co1 N2 C10 120.0(6) yes
Co1 N3 C11 120.1(6) yes
C11 N3 C17 121.6(7) yes
Co1 N3 C17 118.3(5) yes
C18 N4 C22 118.6(8) yes
Co1 N4 C22 126.1(6) yes
Co1 N4 C18 115.3(6) yes
Co1 N5 C23 173.9(7) yes
C12 N6 C13 113.1(8) yes
C16 N7 C17 112.9(8) yes
N1 C1 C2 123.4(9) yes
C1 C2 C3 118.7(10) no
C2 C3 C4 122.0(9) no
C3 C4 C5 117.4(9) no
N1 C5 C4 119.3(8) yes
C4 C5 C6 125.1(8) no
N1 C5 C6 115.6(8) yes
N2 C6 C5 115.0(8) yes
N2 C6 C7 122.1(8) yes
C5 C6 C7 122.9(8) no
C6 C7 C8 116.4(8) no
C7 C8 C9 122.2(9) no
C8 C9 C10 119.7(9) no
N2 C10 C9 118.1(8) yes
N2 C10 C11 112.7(7) yes
C9 C10 C11 129.2(8) no
C10 C11 C12 129.9(8) no
N3 C11 C12 117.1(8) yes
N3 C11 C10 113.0(7) yes
N6 C12 C11 116.7(8) yes
N6 C12 C16 126.6(8) yes
C11 C12 C16 116.7(8) no
N6 C13 C14 126.1(8) yes
C13 C14 C15 119.5(9) no
C14 C15 C16 117.8(9) no
N7 C16 C15 117.8(9) yes
N7 C16 C12 125.3(9) yes
C12 C16 C15 116.8(8) no
N3 C17 C18 115.0(7) yes
N3 C17 N7 126.2(8) yes
N7 C17 C18 118.8(8) yes
N4 C18 C17 115.5(8) yes
C17 C18 C19 122.9(9) no
N4 C18 C19 121.6(9) yes
C18 C19 C20 119.7(9) no
C19 C20 C21 117.7(10) no
C20 C21 C22 119.9(10) no
N4 C22 C21 122.3(9) yes
N5 C23 C24 178.3(10) yes
C2 C1 H1A 118.00 no
N1 C1 H1A 118.00 no
C1 C2 H2A 121.00 no
C3 C2 H2A 121.00 no
C4 C3 H3A 119.00 no
C2 C3 H3A 119.00 no
C3 C4 H4A 121.00 no
C5 C4 H4A 121.00 no
C6 C7 H7A 122.00 no
C8 C7 H7A 122.00 no
C7 C8 H8A 119.00 no
C9 C8 H8A 119.00 no
C10 C9 H9A 120.00 no
C8 C9 H9A 120.00 no
N6 C13 H13A 117.00 no
C14 C13 H13A 117.00 no
C15 C14 H14A 120.00 no
C13 C14 H14A 120.00 no
C14 C15 H15A 121.00 no
C16 C15 H15A 121.00 no
C18 C19 H19A 120.00 no
C20 C19 H19A 120.00 no
C21 C20 H20A 121.00 no
C19 C20 H20A 121.00 no
C20 C21 H21A 120.00 no
C22 C21 H21A 120.00 no
N4 C22 H22A 119.00 no
C21 C22 H22A 119.00 no
H24B C24 H24C 109.00 no
H24A C24 H24B 109.00 no
H24A C24 H24C 109.00 no
C23 C24 H24A 109.00 no
C23 C24 H24B 109.00 no
C23 C24 H24C 110.00 no

loop_
_geom_bond_atom_site_label_1
_geom_bond_atom_site_label_2
_geom_bond_distance
_geom_bond_publ_flag
Co1 O1W 2.145(6) yes
Co1 N1 2.154(7) yes
Co1 N2 2.112(8) yes
Co1 N3 2.107(7) yes
Co1 N4 2.160(7) yes
Co1 N5 2.086(7) yes
Cl1 O11 1.430(7) yes
Cl1 O12 1.369(10) yes
Cl1 O13 1.428(8) yes
Cl1 O14 1.376(8) yes
Cl2 O21 1.369(13) yes
Cl2 O22 1.375(12) yes
Cl2 O23 1.376(11) yes
Cl2 O24 1.388(12) yes
O1W H1WB 0.85(7) no
O1W H1WA 0.85(7) no
N1 C5 1.394(12) yes
N1 C1 1.300(12) yes
N2 C6 1.332(12) yes
N2 C10 1.356(11) yes
N3 C11 1.355(11) yes
N3 C17 1.327(11) yes
N4 C22 1.350(12) yes
N4 C18 1.351(12) yes
N5 C23 1.151(12) yes
N6 C13 1.309(11) yes
N6 C12 1.391(11) yes
N7 C17 1.331(12) yes
N7 C16 1.397(13) yes
C1 C2 1.359(14) no
C2 C3 1.350(14) no
C3 C4 1.357(14) no
C4 C5 1.420(14) no
C5 C6 1.474(12) no
C6 C7 1.377(13) no
C7 C8 1.397(14) no
C8 C9 1.328(14) no
C9 C10 1.413(13) no
C10 C11 1.492(12) no
C11 C12 1.437(12) no
C12 C16 1.365(14) no
C13 C14 1.381(14) no
C14 C15 1.380(13) no
C15 C16 1.415(13) no
C17 C18 1.485(12) no
C18 C19 1.387(13) no
C19 C20 1.376(15) no
C20 C21 1.413(15) no
C21 C22 1.351(15) no
C23 C24 1.424(14) no
C1 H1A 0.9500 no
C2 H2A 0.9500 no
C3 H3A 0.9500 no
C4 H4A 0.9500 no
C7 H7A 0.9500 no
C8 H8A 0.9500 no
C9 H9A 0.9500 no
C13 H13A 0.9500 no
C14 H14A 0.9500 no
C15 H15A 0.9500 no
C19 H19A 0.9500 no
C20 H20A 0.9500 no
C21 H21A 0.9500 no
C22 H22A 0.9500 no
C24 H24B 0.9800 no
C24 H24C 0.9800 no
C24 H24A 0.9800 no

loop_
_geom_contact_atom_site_label_1
_geom_contact_atom_site_label_2
_geom_contact_distance
_geom_contact_site_symmetry_2
_geom_contact_publ_flag
Cl1 H1WA 2.97(7) 3_555 no
Cl2 H1WB 2.80(7) 3_545 no
O1W N3 3.057(9) . no
O1W N1 3.000(9) . no
O1W N2 3.073(10) . no
O1W C8 3.308(11) 2_565 no
O1W N4 2.933(9) . no
O1W O24 2.813(13) 3_455 no
O1W O12 2.721(12) 3_445 no
O11 C18 3.417(11) . no
O11 C23 3.068(12) . no
O11 N5 3.195(10) . no
O11 N3 3.180(9) . no
O11 C17 2.927(10) . no
O11 N7 3.173(10) . no
O11 C3 3.287(12) 4_555 no
O12 O1W 2.721(12) 3_555 no
O14 C22 3.362(13) 3_555 no
O21 C1 3.280(15) . no
O21 C15 2.998(16) 2_564 no
O21 C14 3.132(16) 2_564 no
O22 C11 3.150(15) 3_545 no
O22 C10 3.042(14) 3_545 no
O22 C4 3.272(15) 4_555 no
O23 C22 3.272(14) . no
O23 C13 3.381(14) 1_545 no
O24 C21 3.400(16) 2_554 no
O24 O1W 2.813(13) 3_545 no
O1W H8A 2.7400 2_565 no
O11 H24C 2.9200 . no
O11 H3A 2.5300 4_555 no
O12 H1WA 1.92(7) 3_555 no
O12 H20A 2.5600 2_564 no
O13 H8A 2.7600 4_565 no
O13 H24A 2.5700 2_565 no
O13 H2A 2.8500 4_555 no
O14 H24C 2.6600 . no
O14 H22A 2.6300 3_555 no
O14 H1A 2.7500 3_555 no
O21 H15A 2.3500 2_564 no
O21 H14A 2.6300 2_564 no
O22 H7A 2.7000 4_555 no
O22 H1WB 2.63(7) 3_545 no
O22 H4A 2.3600 4_555 no
O23 H13A 2.6700 1_545 no
O23 H22A 2.5100 . no
O23 H1A 2.9100 . no
O24 H1WB 2.00(8) 3_545 no
O24 H21A 2.6100 2_554 no
N1 O1W 3.000(9) . no
N1 N5 3.004(10) . no
N1 C6 2.428(11) . no
N1 N2 2.640(10) . no
N2 O1W 3.073(10) . no
N2 N1 2.640(10) . no
N2 N5 3.053(10) . no
N2 C5 2.368(12) . no
N2 N3 2.544(11) . no
N2 C11 2.372(11) . no
N3 C18 2.373(12) . no
N3 O1W 3.057(9) . no
N3 O11 3.180(9) . no
N3 N2 2.544(11) . no
N3 N4 2.626(10) . no
N3 N5 3.022(10) . no
N3 C10 2.374(11) . no
N4 C17 2.399(10) . no
N4 N3 2.626(10) . no
N4 O1W 2.933(9) . no
N4 N5 3.017(10) . no
N5 N2 3.053(10) . no
N5 N1 3.004(10) . no
N5 O11 3.195(10) . no
N5 N3 3.022(10) . no
N5 N4 3.017(10) . no
N6 C9 3.041(12) . no
N7 O11 3.173(10) . no
N7 C23 3.410(12) 2_565 no
N6 H24B 2.6800 3_455 no
N6 H9A 2.4600 . no
N7 H19A 2.5900 . no
N7 H24A 2.9400 2_565 no
C1 O21 3.280(15) . no
C3 O11 3.287(12) 4_454 no
C4 C21 3.546(13) 4_454 no
C4 O22 3.272(15) 4_454 no
C7 C17 3.578(12) 2_564 no
C8 O1W 3.308(11) 2_564 no
C8 C18 3.508(13) 2_564 no
C9 C19 3.367(12) 2_564 no
C9 N6 3.041(12) . no
C9 C20 3.432(13) 2_564 no
C10 O22 3.042(14) 3_455 no
C10 C19 3.513(11) 2_564 no
C11 O22 3.150(15) 3_455 no
C13 O23 3.381(14) 1_565 no
C14 O21 3.132(16) 2_565 no
C15 O21 2.998(16) 2_565 no
C17 C7 3.578(12) 2_565 no
C17 O11 2.927(10) . no
C18 O11 3.417(11) . no
C18 C8 3.508(13) 2_565 no
C19 C10 3.513(11) 2_565 no
C19 C9 3.367(12) 2_565 no
C20 C9 3.432(13) 2_565 no
C21 C4 3.546(13) 4_555 no
C21 O24 3.400(16) 2_555 no
C22 O14 3.362(13) 3_445 no
C22 O23 3.272(14) . no
C23 N7 3.410(12) 2_564 no
C23 O11 3.068(12) . no
C4 H7A 2.7700 . no
C7 H4A 2.8000 . no
C9 H24B 3.0800 3_455 no
C23 H19A 3.0500 2_564 no
C23 H15A 2.8600 2_564 no
H1WA Cl1 2.97(7) 3_445 no
H1WA O12 1.92(7) 3_445 no
H1WA H8A 2.4600 2_565 no
H1A O23 2.9100 . no
H1A O14 2.7500 3_445 no
H1WB Cl2 2.80(7) 3_455 no
H1WB O22 2.63(7) 3_455 no
H1WB O24 2.00(8) 3_455 no
H2A O13 2.8500 4_454 no
H3A O11 2.5300 4_454 no
H4A C7 2.8000 . no
H4A H7A 2.2500 . no
H4A O22 2.3600 4_454 no
H7A O22 2.7000 4_454 no
H7A H4A 2.2500 . no
H7A C4 2.7700 . no
H8A O13 2.7600 4_464 no
H8A O1W 2.7400 2_564 no
H8A H1WA 2.4600 2_564 no
H9A N6 2.4600 . no
H9A H24B 2.4600 3_455 no
H13A O23 2.6700 1_565 no
H14A O21 2.6300 2_565 no
H15A C23 2.8600 2_565 no
H15A O21 2.3500 2_565 no
H19A C23 3.0500 2_565 no
H19A N7 2.5900 . no
H20A O12 2.5600 2_565 no
H21A O24 2.6100 2_555 no
H22A O23 2.5100 . no
H22A O14 2.6300 3_445 no
H24A N7 2.9400 2_564 no
H24A O13 2.5700 2_564 no
H24B C9 3.0800 3_545 no
H24B N6 2.6800 3_545 no
H24B H9A 2.4600 3_545 no
H24C O11 2.9200 . no
H24C O14 2.6600 . no

loop_
_geom_hbond_atom_site_label_D
_geom_hbond_atom_site_label_H
_geom_hbond_atom_site_label_A
_geom_hbond_distance_DH
_geom_hbond_distance_HA
_geom_hbond_distance_DA
_geom_hbond_angle_DHA
_geom_hbond_site_symmetry_A
_geom_hbond_publ_flag
O1W H1WA O12 0.85(7) 1.92(7) 2.721(12) 156(8) 3_445 yes
O1W H1WB O24 0.85(7) 2.00(8) 2.813(13) 158(8) 3_455 yes
C3 H3A O11 0.9500 2.5300 3.287(12) 137.00 4_454 yes
C4 H4A O22 0.9500 2.3600 3.272(15) 160.00 4_454 yes
C9 H9A N6 0.9500 2.4600 3.041(12) 120.00 . yes
C15 H15A O21 0.9500 2.3500 2.998(16) 125.00 2_565 yes
C20 H20A O12 0.9500 2.5600 3.444(16) 154.00 2_565 yes
C22 H22A O23 0.9500 2.5100 3.272(14) 137.00 . yes
C24 H24A O13 0.9800 2.5700 3.445(12) 148.00 2_564 yes

loop_
_geom_torsion_atom_site_label_1
_geom_torsion_atom_site_label_2
_geom_torsion_atom_site_label_3
_geom_torsion_atom_site_label_4
_geom_torsion
_geom_torsion_publ_flag
O1W Co1 N1 C1 -87.4(8) no
O1W Co1 N1 C5 90.8(6) no
N2 Co1 N1 C1 179.7(8) no
N2 Co1 N1 C5 -2.0(6) no
N3 Co1 N1 C1 -178.7(6) no
N3 Co1 N1 C5 -0.4(9) no
N4 Co1 N1 C1 -4.5(9) no
N4 Co1 N1 C5 173.8(5) no
N5 Co1 N1 C1 86.4(8) no
N5 Co1 N1 C5 -95.3(6) no
O1W Co1 N2 C6 -86.1(6) no
O1W Co1 N2 C10 93.4(6) no
N1 Co1 N2 C6 1.8(6) no
N1 Co1 N2 C10 -178.7(7) no
N3 Co1 N2 C6 -177.4(7) no
N3 Co1 N2 C10 2.1(6) no
N4 Co1 N2 C6 -172.0(6) no
N4 Co1 N2 C10 7.4(10) no
N5 Co1 N2 C6 91.2(6) no
N5 Co1 N2 C10 -89.3(6) no
O1W Co1 N3 C11 -94.6(6) no
O1W Co1 N3 C17 87.3(6) no
N1 Co1 N3 C11 -4.3(9) no
N1 Co1 N3 C17 177.7(6) no
N2 Co1 N3 C11 -2.7(6) no
N2 Co1 N3 C17 179.3(6) no
N4 Co1 N3 C11 -179.9(6) no
N4 Co1 N3 C17 2.0(5) no
N5 Co1 N3 C11 90.1(6) no
N5 Co1 N3 C17 -88.0(6) no
O1W Co1 N4 C18 -94.4(6) no
O1W Co1 N4 C22 87.0(7) no
N1 Co1 N4 C18 -178.5(6) no
N1 Co1 N4 C22 3.0(9) no
N2 Co1 N4 C18 -6.7(10) no
N2 Co1 N4 C22 174.7(7) no
N3 Co1 N4 C18 -1.4(6) no
N3 Co1 N4 C22 -180.0(8) no
N5 Co1 N4 C18 90.8(6) no
N5 Co1 N4 C22 -87.8(7) no
Co1 N1 C1 C2 179.6(7) no
C5 N1 C1 C2 1.4(13) no
Co1 N1 C5 C4 -178.4(6) no
Co1 N1 C5 C6 2.0(9) no
C1 N1 C5 C4 0.0(13) no
C1 N1 C5 C6 -179.6(8) no
Co1 N2 C6 C5 -1.3(9) no
Co1 N2 C6 C7 177.7(6) no
C10 N2 C6 C5 179.2(7) no
C10 N2 C6 C7 -1.7(12) no
Co1 N2 C10 C9 179.3(6) no
Co1 N2 C10 C11 -1.3(9) no
C6 N2 C10 C9 -1.3(12) no
C6 N2 C10 C11 178.2(7) no
Co1 N3 C11 C10 2.9(9) no
Co1 N3 C11 C12 -176.6(6) no
C17 N3 C11 C10 -179.2(7) no
C17 N3 C11 C12 1.4(12) no
Co1 N3 C17 N7 179.8(6) no
Co1 N3 C17 C18 -2.3(9) no
C11 N3 C17 N7 1.8(12) no
C11 N3 C17 C18 179.7(7) no
Co1 N4 C18 C17 0.7(10) no
Co1 N4 C18 C19 -179.8(6) no
C22 N4 C18 C17 179.4(7) no
C22 N4 C18 C19 -1.1(13) no
Co1 N4 C22 C21 -177.9(7) no
C18 N4 C22 C21 3.5(13) no
C13 N6 C12 C11 179.2(8) no
C13 N6 C12 C16 -1.4(13) no
C12 N6 C13 C14 2.0(13) no
C17 N7 C16 C12 5.3(13) no
C17 N7 C16 C15 -178.3(8) no
C16 N7 C17 N3 -4.9(12) no
C16 N7 C17 C18 177.3(7) no
N1 C1 C2 C3 -1.1(14) no
C1 C2 C3 C4 -0.7(14) no
C2 C3 C4 C5 1.9(14) no
C3 C4 C5 N1 -1.5(13) no
C3 C4 C5 C6 178.0(8) no
N1 C5 C6 N2 -0.5(11) no
N1 C5 C6 C7 -179.5(8) no
C4 C5 C6 N2 180.0(8) no
C4 C5 C6 C7 0.9(13) no
N2 C6 C7 C8 1.6(12) no
C5 C6 C7 C8 -179.4(8) no
C6 C7 C8 C9 1.6(13) no
C7 C8 C9 C10 -4.5(14) no
C8 C9 C10 N2 4.4(12) no
C8 C9 C10 C11 -175.0(9) no
N2 C10 C11 N3 -1.0(10) no
N2 C10 C11 C12 178.4(9) no
C9 C10 C11 N3 178.4(8) no
C9 C10 C11 C12 -2.3(15) no
N3 C11 C12 N6 178.6(7) no
N3 C11 C12 C16 -0.9(12) no
C10 C11 C12 N6 -0.7(14) no
C10 C11 C12 C16 179.8(8) no
N6 C12 C16 N7 177.9(8) no
N6 C12 C16 C15 1.5(14) no
C11 C12 C16 N7 -2.7(14) no
C11 C12 C16 C15 -179.0(8) no
N6 C13 C14 C15 -2.8(15) no
C13 C14 C15 C16 2.7(13) no
C14 C15 C16 N7 -178.7(8) no
C14 C15 C16 C12 -2.1(13) no
N3 C17 C18 N4 1.0(11) no
N3 C17 C18 C19 -178.5(8) no
N7 C17 C18 N4 179.1(7) no
N7 C17 C18 C19 -0.5(12) no
N4 C18 C19 C20 -1.5(13) no
C17 C18 C19 C20 178.0(8) no
C18 C19 C20 C21 1.7(12) no
C19 C20 C21 C22 0.6(13) no
C20 C21 C22 N4 -3.3(14) no
